data_7015771
loop_
_publ_author_name
'Imai, Motoharu'
'Sato, Akira'
'Udono, Haruhiko'
'Imai, Yoji'
'Tajima, Hiroyuki'

_publ_section_title
;
 Semiconducting behavior of type-I Si clathrate K8Ga8Si38.
;
_journal_issue 16
_journal_name_full 'Dalton transactions (Cambridge, England : 2003)'
_journal_page_first 4045
_journal_page_last 4047
_journal_paper_doi 10.1039/c1dt10071h
_journal_volume 40
_journal_year 2011
_chemical_formula_sum 'Ga8.35 K8 Si37.65'
_chemical_formula_weight 1952.41
_chemical_name_systematic
;
?
;
_space_group_IT_number 223
_symmetry_cell_setting cubic
_symmetry_space_group_name_Hall '-P 4n 2 3'
_symmetry_space_group_name_H-M 'P m -3 n'
_atom_sites_solution_primary direct
_atom_sites_solution_secondary difmap
_audit_creation_method SHELXL-97
_cell_angle_alpha 90.00
_cell_angle_beta 90.00
_cell_angle_gamma 90.00
_cell_formula_units_Z 1
_cell_length_a 10.4261(2)
_cell_length_b 10.4261(2)
_cell_length_c 10.4261(2)
_cell_measurement_temperature 293(2)
_cell_volume 1133.35(4)
_computing_cell_refinement 'Bruker AXS SAINT PLUS 6.45'
_computing_data_collection 'Bruker AXS SMART for WNT/2000 5.625'
_computing_data_reduction 'Bruker AXS SAINT PLUS 6.45'
_computing_publication_material 'SHELXL-97 (Sheldrick, 1997)'
_computing_structure_refinement 'SHELXL-97 (Sheldrick, 1997)'
_diffrn_ambient_temperature 293(2)
_diffrn_measured_fraction_theta_full 0.991
_diffrn_measured_fraction_theta_max 0.991
_diffrn_measurement_device_type 'Bruker SMART APEX CCD area-detector'
_diffrn_measurement_method \w
_diffrn_radiation_monochromator graphite
_diffrn_radiation_source 'fine-focus sealed tube'
_diffrn_radiation_type MoK\a
_diffrn_radiation_wavelength 0.71073
_diffrn_reflns_av_R_equivalents 0.0315
_diffrn_reflns_av_sigmaI/netI 0.0105
_diffrn_reflns_limit_h_max 14
_diffrn_reflns_limit_h_min -12
_diffrn_reflns_limit_k_max 14
_diffrn_reflns_limit_k_min -14
_diffrn_reflns_limit_l_max 14
_diffrn_reflns_limit_l_min -14
_diffrn_reflns_number 8352
_diffrn_reflns_theta_full 30.52
_diffrn_reflns_theta_max 30.52
_diffrn_reflns_theta_min 2.76
_exptl_absorpt_coefficient_mu 6.608
_exptl_absorpt_correction_T_max 0.5276
_exptl_absorpt_correction_T_min 0.3612
_exptl_absorpt_correction_type multi-scan
_exptl_absorpt_process_details 'SADABS (Bruker, 1999)'
_exptl_crystal_colour grey
_exptl_crystal_density_diffrn 2.861
_exptl_crystal_density_method 'not measured'
_exptl_crystal_description chunk
_exptl_crystal_F_000 937.97
_exptl_crystal_size_max 0.2
_exptl_crystal_size_mid 0.15
_exptl_crystal_size_min 0.04
_refine_diff_density_max 0.275
_refine_diff_density_min -0.297
_refine_diff_density_rms 0.066
_refine_ls_extinction_coef 0.0253(9)
_refine_ls_extinction_expression Fc^*^=kFc[1+0.001xFc^2^\l^3^/sin(2\q)]^-1/4^
_refine_ls_extinction_method SHELXL
_refine_ls_goodness_of_fit_ref 1.098
_refine_ls_matrix_type full
_refine_ls_number_parameters 19
_refine_ls_number_reflns 338
_refine_ls_number_restraints 0
_refine_ls_restrained_S_all 1.098
_refine_ls_R_factor_all 0.0136
_refine_ls_R_factor_gt 0.0130
_refine_ls_shift/su_max 0.001
_refine_ls_shift/su_mean 0.000
_refine_ls_structure_factor_coef Fsqd
_refine_ls_weighting_details 'calc w=1/[\s^2^(Fo^2^)+(0.0216P)^2^+0.0000P] where P=(Fo^2^+2Fc^2^)/3'
_refine_ls_weighting_scheme calc
_refine_ls_wR_factor_gt 0.0326
_refine_ls_wR_factor_ref 0.0327
_reflns_number_gt 321
_reflns_number_total 338
_reflns_threshold_expression >2sigma(I)
_cod_data_source_file c1dt10071h.txt
_cod_data_source_block kgs1
_cod_original_sg_symbol_H-M Pm-3n
_cod_database_code 7015771

loop_
_symmetry_equiv_pos_as_xyz
'x, y, z'
'-x, -y, z'
'-x, y, -z'
'x, -y, -z'
'z, x, y'
'z, -x, -y'
'-z, -x, y'
'-z, x, -y'
'y, z, x'
'-y, z, -x'
'y, -z, -x'
'-y, -z, x'
'y+1/2, x+1/2, -z+1/2'
'-y+1/2, -x+1/2, -z+1/2'
'y+1/2, -x+1/2, z+1/2'
'-y+1/2, x+1/2, z+1/2'
'x+1/2, z+1/2, -y+1/2'
'-x+1/2, z+1/2, y+1/2'
'-x+1/2, -z+1/2, -y+1/2'
'x+1/2, -z+1/2, y+1/2'
'z+1/2, y+1/2, -x+1/2'
'z+1/2, -y+1/2, x+1/2'
'-z+1/2, y+1/2, x+1/2'
'-z+1/2, -y+1/2, -x+1/2'
'-x, -y, -z'
'x, y, -z'
'x, -y, z'
'-x, y, z'
'-z, -x, -y'
'-z, x, y'
'z, x, -y'
'z, -x, y'
'-y, -z, -x'
'y, -z, x'
'-y, z, x'
'y, z, -x'
'-y-1/2, -x-1/2, z-1/2'
'y-1/2, x-1/2, z-1/2'
'-y-1/2, x-1/2, -z-1/2'
'y-1/2, -x-1/2, -z-1/2'
'-x-1/2, -z-1/2, y-1/2'
'x-1/2, -z-1/2, -y-1/2'
'x-1/2, z-1/2, y-1/2'
'-x-1/2, z-1/2, -y-1/2'
'-z-1/2, -y-1/2, x-1/2'
'-z-1/2, y-1/2, -x-1/2'
'z-1/2, -y-1/2, -x-1/2'
'z-1/2, y-1/2, x-1/2'

loop_
_atom_site_label
_atom_site_type_symbol
_atom_site_fract_x
_atom_site_fract_y
_atom_site_fract_z
_atom_site_U_iso_or_equiv
_atom_site_adp_type
_atom_site_occupancy
_atom_site_symmetry_multiplicity
_atom_site_calc_flag
_atom_site_refinement_flags
_atom_site_disorder_assembly
_atom_site_disorder_group
K1 K 0.0000 0.0000 0.0000 0.0127(2) Uani 1 24 d S . .
K2 K 0.2500 0.5000 0.0000 0.0266(2) Uani 1 8 d S . .
Ga1 Ga 0.2500 0.0000 0.5000 0.00966(14) Uani 0.607(5) 8 d SP . .
Si1 Si 0.2500 0.0000 0.5000 0.00966(14) Uani 0.393(5) 8 d SP . .
Ga2 Ga 0.18442(2) 0.18442(2) 0.18442(2) 0.00881(15) Uani 0.0259(19) 3 d SP . .
Si2 Si 0.18442(2) 0.18442(2) 0.18442(2) 0.00881(15) Uani 0.9741(19) 3 d SP . .
Ga3 Ga 0.0000 0.30577(2) 0.11804(3) 0.00954(12) Uani 0.179(2) 2 d SP . .
Si3 Si 0.0000 0.30577(2) 0.11804(3) 0.00954(12) Uani 0.821(2) 2 d SP . .

loop_
_atom_site_aniso_label
_atom_site_aniso_U_11
_atom_site_aniso_U_22
_atom_site_aniso_U_33
_atom_site_aniso_U_23
_atom_site_aniso_U_13
_atom_site_aniso_U_12
K1 0.0127(2) 0.0127(2) 0.0127(2) 0.000 0.000 0.000
K2 0.0179(3) 0.0310(3) 0.0310(3) 0.000 0.000 0.000
Ga1 0.0107(2) 0.00915(16) 0.00915(16) 0.000 0.000 0.000
Si1 0.0107(2) 0.00915(16) 0.00915(16) 0.000 0.000 0.000
Ga2 0.00881(15) 0.00881(15) 0.00881(15) -0.00051(8) -0.00051(8) -0.00051(8)
Si2 0.00881(15) 0.00881(15) 0.00881(15) -0.00051(8) -0.00051(8) -0.00051(8)
Ga3 0.00928(15) 0.00978(16) 0.00955(16) -0.00018(9) 0.000 0.000
Si3 0.00928(15) 0.00978(16) 0.00955(16) -0.00018(9) 0.000 0.000

loop_
_atom_type_symbol
_atom_type_description
_atom_type_scat_dispersion_real
_atom_type_scat_dispersion_imag
_atom_type_scat_source
Si Si 0.0817 0.0704 'International Tables Vol C Tables 4.2.6.8 and 6.1.1.4'
K K 0.2009 0.2494 'International Tables Vol C Tables 4.2.6.8 and 6.1.1.4'
Ga Ga 0.2307 1.6083 'International Tables Vol C Tables 4.2.6.8 and 6.1.1.4'

loop_
_geom_angle_atom_site_label_1
_geom_angle_atom_site_label_2
_geom_angle_atom_site_label_3
_geom_angle
_geom_angle_site_symmetry_1
_geom_angle_site_symmetry_3
_geom_angle_publ_flag
Ga2 K1 Si2 180.000(14) . 25 ?
Ga2 K1 Ga2 180.000(14) . 25 ?
Si2 K1 Ga2 0.000(14) 25 25 ?
Ga2 K1 Si2 70.5 . 28 ?
Si2 K1 Si2 109.5 25 28 ?
Ga2 K1 Si2 109.5 25 28 ?
Ga2 K1 Si2 109.5 . 4 ?
Si2 K1 Si2 70.5 25 4 ?
Ga2 K1 Si2 70.5 25 4 ?
Si2 K1 Si2 180.000(14) 28 4 ?
Ga2 K1 Ga2 109.5 . 2 ?
Si2 K1 Ga2 70.5 25 2 ?
Ga2 K1 Ga2 70.5 25 2 ?
Si2 K1 Ga2 70.5 28 2 ?
Si2 K1 Ga2 109.5 4 2 ?
Ga2 K1 Ga2 70.5 . 26 ?
Si2 K1 Ga2 109.5 25 26 ?
Ga2 K1 Ga2 109.5 25 26 ?
Si2 K1 Ga2 109.5 28 26 ?
Si2 K1 Ga2 70.5 4 26 ?
Ga2 K1 Ga2 180.00(2) 2 26 ?
Ga2 K1 Ga2 109.5 . 3 ?
Si2 K1 Ga2 70.5 25 3 ?
Ga2 K1 Ga2 70.5 25 3 ?
Si2 K1 Ga2 70.5 28 3 ?
Si2 K1 Ga2 109.5 4 3 ?
Ga2 K1 Ga2 109.5 2 3 ?
Ga2 K1 Ga2 70.5 26 3 ?
Ga2 K1 Ga2 70.5 . 27 ?
Si2 K1 Ga2 109.5 25 27 ?
Ga2 K1 Ga2 109.5 25 27 ?
Si2 K1 Ga2 109.5 28 27 ?
Si2 K1 Ga2 70.5 4 27 ?
Ga2 K1 Ga2 70.5 2 27 ?
Ga2 K1 Ga2 109.5 26 27 ?
Ga2 K1 Ga2 180.00(2) 3 27 ?
Ga2 K1 Ga2 109.5 . 4 ?
Si2 K1 Ga2 70.5 25 4 ?
Ga2 K1 Ga2 70.5 25 4 ?
Si2 K1 Ga2 180.000(14) 28 4 ?
Si2 K1 Ga2 0.000(14) 4 4 ?
Ga2 K1 Ga2 109.5 2 4 ?
Ga2 K1 Ga2 70.5 26 4 ?
Ga2 K1 Ga2 109.5 3 4 ?
Ga2 K1 Ga2 70.5 27 4 ?
Ga2 K1 Ga2 70.5 . 28 ?
Si2 K1 Ga2 109.5 25 28 ?
Ga2 K1 Ga2 109.5 25 28 ?
Si2 K1 Ga2 0.000(14) 28 28 ?
Si2 K1 Ga2 180.000(14) 4 28 ?
Ga2 K1 Ga2 70.5 2 28 ?
Ga2 K1 Ga2 109.5 26 28 ?
Ga2 K1 Ga2 70.5 3 28 ?
Ga2 K1 Ga2 109.5 27 28 ?
Ga2 K1 Ga2 180.000(14) 4 28 ?
Si3 K2 Si3 161.649(8) 17 26 ?
Si3 K2 Ga3 0.000(11) 17 17 ?
Si3 K2 Ga3 161.649(8) 26 17 ?
Si3 K2 Ga3 161.649(8) 17 26 ?
Si3 K2 Ga3 0.000(8) 26 26 ?
Ga3 K2 Ga3 161.649(8) 17 26 ?
Si3 K2 Ga3 123.195(4) 17 . ?
Si3 K2 Ga3 40.895(8) 26 . ?
Ga3 K2 Ga3 123.195(4) 17 . ?
Ga3 K2 Ga3 40.895(8) 26 . ?
Si3 K2 Si3 40.895(8) 17 42_666 ?
Si3 K2 Si3 123.195(4) 26 42_666 ?
Ga3 K2 Si3 40.895(8) 17 42_666 ?
Ga3 K2 Si3 123.195(4) 26 42_666 ?
Ga3 K2 Si3 98.385(7) . 42_666 ?
Si3 K2 Si3 123.195(4) 17 25_565 ?
Si3 K2 Si3 70.179(7) 26 25_565 ?
Ga3 K2 Si3 123.195(4) 17 25_565 ?
Ga3 K2 Si3 70.179(7) 26 25_565 ?
Ga3 K2 Si3 84.550(6) . 25_565 ?
Si3 K2 Si3 161.649(8) 42_666 25_565 ?
Si3 K2 Ga3 40.895(8) 17 42_666 ?
Si3 K2 Ga3 123.195(4) 26 42_666 ?
Ga3 K2 Ga3 40.895(8) 17 42_666 ?
Ga3 K2 Ga3 123.195(4) 26 42_666 ?
Ga3 K2 Ga3 98.385(7) . 42_666 ?
Si3 K2 Ga3 0.000(11) 42_666 42_666 ?
Si3 K2 Ga3 161.649(8) 25_565 42_666 ?
Si3 K2 Ga3 123.195(4) 17 25_565 ?
Si3 K2 Ga3 70.179(7) 26 25_565 ?
Ga3 K2 Ga3 123.195(4) 17 25_565 ?
Ga3 K2 Ga3 70.179(7) 26 25_565 ?
Ga3 K2 Ga3 84.550(6) . 25_565 ?
Si3 K2 Ga3 161.649(8) 42_666 25_565 ?
Si3 K2 Ga3 0.0 25_565 25_565 ?
Ga3 K2 Ga3 161.649(8) 42_666 25_565 ?
Si3 K2 Si3 84.550(6) 17 41_665 ?
Si3 K2 Si3 98.385(7) 26 41_665 ?
Ga3 K2 Si3 84.550(6) 17 41_665 ?
Ga3 K2 Si3 98.385(7) 26 41_665 ?
Ga3 K2 Si3 123.195(4) . 41_665 ?
Si3 K2 Si3 70.180(7) 42_666 41_665 ?
Si3 K2 Si3 123.195(4) 25_565 41_665 ?
Ga3 K2 Si3 70.180(7) 42_666 41_665 ?
Ga3 K2 Si3 123.195(4) 25_565 41_665 ?
Si3 K2 Si3 98.385(7) 17 2_565 ?
Si3 K2 Si3 84.550(6) 26 2_565 ?
Ga3 K2 Si3 98.385(7) 17 2_565 ?
Ga3 K2 Si3 84.550(6) 26 2_565 ?
Ga3 K2 Si3 70.180(7) . 2_565 ?
Si3 K2 Si3 123.195(4) 42_666 2_565 ?
Si3 K2 Si3 40.895(8) 25_565 2_565 ?
Ga3 K2 Si3 123.195(4) 42_666 2_565 ?
Ga3 K2 Si3 40.895(8) 25_565 2_565 ?
Si3 K2 Si3 161.649(8) 41_665 2_565 ?
Si3 Ga1 Si3 108.411(6) 45_666 5 ?
Si3 Ga1 Ga3 0.000(7) 45_666 45_666 ?
Si3 Ga1 Ga3 108.411(6) 5 45_666 ?
Si3 Ga1 Ga3 108.411(6) 45_666 5 ?
Si3 Ga1 Ga3 0.000(10) 5 5 ?
Ga3 Ga1 Ga3 108.411(6) 45_666 5 ?
Si3 Ga1 Si3 111.614(13) 45_666 46_656 ?
Si3 Ga1 Si3 108.411(6) 5 46_656 ?
Ga3 Ga1 Si3 111.614(13) 45_666 46_656 ?
Ga3 Ga1 Si3 108.411(6) 5 46_656 ?
Si3 Ga1 Si3 108.411(6) 45_666 6_556 ?
Si3 Ga1 Si3 111.614(13) 5 6_556 ?
Ga3 Ga1 Si3 108.411(6) 45_666 6_556 ?
Ga3 Ga1 Si3 111.614(13) 5 6_556 ?
Si3 Ga1 Si3 108.411(6) 46_656 6_556 ?
Si3 Ga1 Ga3 108.411(6) 45_666 6_556 ?
Si3 Ga1 Ga3 111.614(13) 5 6_556 ?
Ga3 Ga1 Ga3 108.411(6) 45_666 6_556 ?
Ga3 Ga1 Ga3 111.614(13) 5 6_556 ?
Si3 Ga1 Ga3 108.411(6) 46_656 6_556 ?
Si3 Ga1 Ga3 0.000(10) 6_556 6_556 ?
Si3 Ga1 Ga3 111.614(13) 45_666 46_656 ?
Si3 Ga1 Ga3 108.411(6) 5 46_656 ?
Ga3 Ga1 Ga3 111.614(13) 45_666 46_656 ?
Ga3 Ga1 Ga3 108.411(6) 5 46_656 ?
Si3 Ga1 Ga3 0.000(7) 46_656 46_656 ?
Si3 Ga1 Ga3 108.411(6) 6_556 46_656 ?
Ga3 Ga1 Ga3 108.411(6) 6_556 46_656 ?
Si3 Ga1 K2 66.585(4) 45_666 33_656 ?
Si3 Ga1 K2 169.193(6) 5 33_656 ?
Ga3 Ga1 K2 66.585(4) 45_666 33_656 ?
Ga3 Ga1 K2 169.193(6) 5 33_656 ?
Si3 Ga1 K2 66.585(4) 46_656 33_656 ?
Si3 Ga1 K2 79.193(6) 6_556 33_656 ?
Ga3 Ga1 K2 79.193(6) 6_556 33_656 ?
Ga3 Ga1 K2 66.585(4) 46_656 33_656 ?
Si3 Ga1 K2 169.193(6) 45_666 29_556 ?
Si3 Ga1 K2 66.585(4) 5 29_556 ?
Ga3 Ga1 K2 169.193(6) 45_666 29_556 ?
Ga3 Ga1 K2 66.585(4) 5 29_556 ?
Si3 Ga1 K2 79.193(6) 46_656 29_556 ?
Si3 Ga1 K2 66.585(4) 6_556 29_556 ?
Ga3 Ga1 K2 66.585(4) 6_556 29_556 ?
Ga3 Ga1 K2 79.193(6) 46_656 29_556 ?
K2 Ga1 K2 120.0 33_656 29_556 ?
Si3 Ga1 K2 66.585(4) 45_666 9 ?
Si3 Ga1 K2 79.193(6) 5 9 ?
Ga3 Ga1 K2 66.585(4) 45_666 9 ?
Ga3 Ga1 K2 79.193(6) 5 9 ?
Si3 Ga1 K2 66.585(4) 46_656 9 ?
Si3 Ga1 K2 169.193(6) 6_556 9 ?
Ga3 Ga1 K2 169.193(6) 6_556 9 ?
Ga3 Ga1 K2 66.585(4) 46_656 9 ?
K2 Ga1 K2 90.0 33_656 9 ?
K2 Ga1 K2 120.0 29_556 9 ?
Si3 Ga1 K2 79.193(6) 45_666 5 ?
Si3 Ga1 K2 66.585(4) 5 5 ?
Ga3 Ga1 K2 79.193(6) 45_666 5 ?
Ga3 Ga1 K2 66.585(4) 5 5 ?
Si3 Ga1 K2 169.193(6) 46_656 5 ?
Si3 Ga1 K2 66.585(4) 6_556 5 ?
Ga3 Ga1 K2 66.585(4) 6_556 5 ?
Ga3 Ga1 K2 169.193(6) 46_656 5 ?
K2 Ga1 K2 120.0 33_656 5 ?
K2 Ga1 K2 90.0 29_556 5 ?
K2 Ga1 K2 120.0 9 5 ?
Si2 Ga2 Ga2 0.000(19) 14 14 ?
Si2 Ga2 Si3 108.916(11) 14 9 ?
Ga2 Ga2 Si3 108.916(11) 14 9 ?
Si2 Ga2 Si3 108.916(11) 14 5 ?
Ga2 Ga2 Si3 108.916(11) 14 5 ?
Si3 Ga2 Si3 110.021(11) 9 5 ?
Si2 Ga2 Ga3 108.916(11) 14 9 ?
Ga2 Ga2 Ga3 108.916(11) 14 9 ?
Si3 Ga2 Ga3 0.000(17) 9 9 ?
Si3 Ga2 Ga3 110.021(11) 5 9 ?
Si2 Ga2 Ga3 108.916(11) 14 5 ?
Ga2 Ga2 Ga3 108.916(11) 14 5 ?
Si3 Ga2 Ga3 110.021(11) 9 5 ?
Si3 Ga2 Ga3 0.000(12) 5 5 ?
Ga3 Ga2 Ga3 110.021(11) 9 5 ?
Si2 Ga2 Ga3 108.916(11) 14 . ?
Ga2 Ga2 Ga3 108.916(11) 14 . ?
Si3 Ga2 Ga3 110.021(11) 9 . ?
Si3 Ga2 Ga3 110.021(11) 5 . ?
Ga3 Ga2 Ga3 110.021(11) 9 . ?
Ga3 Ga2 Ga3 110.021(11) 5 . ?
Si2 Ga2 K1 180.00(3) 14 . ?
Ga2 Ga2 K1 180.00(3) 14 . ?
Si3 Ga2 K1 71.084(11) 9 . ?
Si3 Ga2 K1 71.084(11) 5 . ?
Ga3 Ga2 K1 71.084(11) 9 . ?
Ga3 Ga2 K1 71.084(11) 5 . ?
Ga3 Ga2 K1 71.084(11) . . ?
Si2 Ga2 K2 72.188(6) 14 . ?
Ga2 Ga2 K2 72.188(6) 14 . ?
Si3 Ga2 K2 75.786(6) 9 . ?
Si3 Ga2 K2 172.800(6) 5 . ?
Ga3 Ga2 K2 75.786(6) 9 . ?
Ga3 Ga2 K2 172.800(6) 5 . ?
Ga3 Ga2 K2 63.315(5) . . ?
K1 Ga2 K2 107.812(6) . . ?
Si2 Ga2 K2 72.188(6) 14 5 ?
Ga2 Ga2 K2 72.188(6) 14 5 ?
Si3 Ga2 K2 172.800(6) 9 5 ?
Si3 Ga2 K2 63.315(5) 5 5 ?
Ga3 Ga2 K2 172.800(6) 9 5 ?
Ga3 Ga2 K2 63.315(5) 5 5 ?
Ga3 Ga2 K2 75.786(6) . 5 ?
K1 Ga2 K2 107.812(6) . 5 ?
K2 Ga2 K2 111.078(6) . 5 ?
Si2 Ga2 K2 72.188(6) 14 9 ?
Ga2 Ga2 K2 72.188(6) 14 9 ?
Si3 Ga2 K2 63.315(5) 9 9 ?
Si3 Ga2 K2 75.786(6) 5 9 ?
Ga3 Ga2 K2 63.315(5) 9 9 ?
Ga3 Ga2 K2 75.786(6) 5 9 ?
Ga3 Ga2 K2 172.800(6) . 9 ?
K1 Ga2 K2 107.812(6) . 9 ?
K2 Ga2 K2 111.078(6) . 9 ?
K2 Ga2 K2 111.078(6) 5 9 ?
Si2 Ga3 Ga2 0.000(3) 28 28 ?
Si2 Ga3 Ga2 106.256(15) 28 . ?
Ga2 Ga3 Ga2 106.256(15) 28 . ?
Si2 Ga3 Si1 105.879(12) 28 9 ?
Ga2 Ga3 Si1 105.879(12) 28 9 ?
Ga2 Ga3 Si1 105.879(12) . 9 ?
Si2 Ga3 Ga1 105.879(12) 28 9 ?
Ga2 Ga3 Ga1 105.879(12) 28 9 ?
Ga2 Ga3 Ga1 105.879(12) . 9 ?
Si1 Ga3 Ga1 0.0 9 9 ?
Si2 Ga3 Si3 106.735(8) 28 26 ?
Ga2 Ga3 Si3 106.735(8) 28 26 ?
Ga2 Ga3 Si3 106.735(8) . 26 ?
Si1 Ga3 Si3 124.193(6) 9 26 ?
Ga1 Ga3 Si3 124.193(6) 9 26 ?
Si2 Ga3 Ga3 106.735(8) 28 26 ?
Ga2 Ga3 Ga3 106.735(8) 28 26 ?
Ga2 Ga3 Ga3 106.735(8) . 26 ?
Si1 Ga3 Ga3 124.193(6) 9 26 ?
Ga1 Ga3 Ga3 124.193(6) 9 26 ?
Si3 Ga3 Ga3 0.000(12) 26 26 ?
Si2 Ga3 K1 67.207(11) 28 . ?
Ga2 Ga3 K1 67.207(11) 28 . ?
Ga2 Ga3 K1 67.207(11) . . ?
Si1 Ga3 K1 166.915(11) 9 . ?
Ga1 Ga3 K1 166.915(11) 9 . ?
Si3 Ga3 K1 68.892(5) 26 . ?
Ga3 Ga3 K1 68.892(5) 26 . ?
Si2 Ga3 K2 174.348(9) 28 . ?
Ga2 Ga3 K2 174.348(9) 28 . ?
Ga2 Ga3 K2 79.123(5) . . ?
Si1 Ga3 K2 73.790(5) 9 . ?
Ga1 Ga3 K2 73.790(5) 9 . ?
Si3 Ga3 K2 69.552(4) 26 . ?
Ga3 Ga3 K2 69.552(4) 26 . ?
K1 Ga3 K2 114.235(5) . . ?
Si2 Ga3 K2 79.123(5) 28 25_565 ?
Ga2 Ga3 K2 79.123(5) 28 25_565 ?
Ga2 Ga3 K2 174.348(9) . 25_565 ?
Si1 Ga3 K2 73.790(5) 9 25_565 ?
Ga1 Ga3 K2 73.790(5) 9 25_565 ?
Si3 Ga3 K2 69.552(4) 26 25_565 ?
Ga3 Ga3 K2 69.552(4) 26 25_565 ?
K1 Ga3 K2 114.235(5) . 25_565 ?
K2 Ga3 K2 95.450(6) . 25_565 ?
Si2 Ga3 K2 68.839(7) 28 5 ?
Ga2 Ga3 K2 68.839(7) 28 5 ?
Ga2 Ga3 K2 68.839(7) . 5 ?
Si1 Ga3 K2 64.114(6) 9 5 ?
Ga1 Ga3 K2 64.114(6) 9 5 ?
Si3 Ga3 K2 171.693(4) 26 5 ?
Ga3 Ga3 K2 171.693(4) 26 5 ?
K1 Ga3 K2 102.801(7) . 5 ?
K2 Ga3 K2 115.388(5) . 5 ?
K2 Ga3 K2 115.388(5) 25_565 5 ?

loop_
_geom_bond_atom_site_label_1
_geom_bond_atom_site_label_2
_geom_bond_distance
_geom_bond_site_symmetry_2
_geom_bond_publ_flag
K1 Ga2 3.3303(4) . ?
K1 Si2 3.3303(4) 25 ?
K1 Ga2 3.3303(4) 25 ?
K1 Si2 3.3303(4) 28 ?
K1 Si2 3.3303(4) 4 ?
K1 Ga2 3.3303(4) 2 ?
K1 Ga2 3.3303(4) 26 ?
K1 Ga2 3.3303(4) 3 ?
K1 Ga2 3.3303(4) 27 ?
K1 Ga2 3.3303(4) 4 ?
K1 Ga2 3.3303(4) 28 ?
K2 Si3 3.52269(19) 17 ?
K2 Si3 3.52269(19) 26 ?
K2 Ga3 3.52269(19) 17 ?
K2 Ga3 3.52269(19) 26 ?
K2 Ga3 3.52269(19) . ?
K2 Si3 3.52269(19) 42_666 ?
K2 Si3 3.52268(19) 25_565 ?
K2 Ga3 3.52269(19) 42_666 ?
K2 Ga3 3.52268(19) 25_565 ?
K2 Si3 3.52268(19) 41_665 ?
K2 Si3 3.52268(19) 2_565 ?
Ga1 Si3 2.4482(3) 45_666 ?
Ga1 Si3 2.4482(3) 5 ?
Ga1 Ga3 2.4482(3) 45_666 ?
Ga1 Ga3 2.4482(3) 5 ?
Ga1 Si3 2.4482(3) 46_656 ?
Ga1 Si3 2.4482(3) 6_556 ?
Ga1 Ga3 2.4482(3) 6_556 ?
Ga1 Ga3 2.4482(3) 46_656 ?
Ga1 K2 3.6862 33_656 ?
Ga1 K2 3.6862 29_556 ?
Ga1 K2 3.6862 9 ?
Ga1 K2 3.6862 5 ?
Ga2 Si2 2.3687(9) 14 ?
Ga2 Ga2 2.3687(9) 14 ?
Ga2 Si3 2.4035(2) 9 ?
Ga2 Si3 2.4035(2) 5 ?
Ga2 Ga3 2.4035(2) 9 ?
Ga2 Ga3 2.4035(2) 5 ?
Ga2 Ga3 2.4035(2) . ?
Ga2 K2 3.87178(15) 5 ?
Ga2 K2 3.87178(15) 9 ?
Ga3 Si2 2.4035(2) 28 ?
Ga3 Ga2 2.4035(2) 28 ?
Ga3 Si1 2.4482(3) 9 ?
Ga3 Ga1 2.4482(3) 9 ?
Ga3 Si3 2.4613(5) 26 ?
Ga3 Ga3 2.4613(5) 26 ?
Ga3 K2 3.52269(19) 25_565 ?
Ga3 K2 4.0246(3) 5 ?
